data_2211949
loop_
_publ_author_name
'Wei Huang'
'Hong-Bin Zhou'

_publ_section_title
;
 4-Benzyloxy-2-nitroaniline
;
_journal_coeditor_code SJ2191
_journal_issue 1
_journal_name_full 'Acta Crystallographica Section E'
_journal_page_first o105
_journal_page_last o106
_journal_paper_doi 10.1107/S1600536806051786
_journal_volume 63
_journal_year 2007
_chemical_formula_iupac 'C13 H12 N2 O3'
_chemical_formula_moiety 'C13 H12 N2 O3'
_chemical_formula_sum 'C13 H12 N2 O3'
_chemical_formula_weight 244.25
_chemical_name_systematic
;
4-Benzyloxy-2-nitroaniline
;
_space_group_IT_number 14
_symmetry_cell_setting monoclinic
_symmetry_space_group_name_Hall '-P 2ybc'
_symmetry_space_group_name_H-M 'P 1 21/c 1'
_atom_sites_solution_hydrogens geom
_atom_sites_solution_primary direct
_atom_sites_solution_secondary difmap
_audit_creation_method SHELXL97
_cell_angle_alpha 90.00
_cell_angle_beta 90.159(4)
_cell_angle_gamma 90.00
_cell_formula_units_Z 4
_cell_length_a 5.7578(12)
_cell_length_b 26.192(6)
_cell_length_c 7.7338(16)
_cell_measurement_reflns_used 3466
_cell_measurement_temperature 297(2)
_cell_measurement_theta_max 26.68
_cell_measurement_theta_min 2.33
_cell_volume 1166.3(4)
_computing_cell_refinement 'SAINT (Bruker, 2001)'
_computing_data_collection 'SMART (Bruker, 2001)'
_computing_data_reduction SAINT
_computing_molecular_graphics 'PLATON (Spek, 2003)'
_computing_publication_material SHELXL97
_computing_structure_refinement 'SHELXL97 (Sheldrick, 1997)'
_computing_structure_solution 'SHELXS97 (Sheldrick, 1997)'
_diffrn_ambient_temperature 297(2)
_diffrn_measured_fraction_theta_full 0.993
_diffrn_measured_fraction_theta_max 0.993
_diffrn_measurement_device_type 'Bruker SMART 4K CCD area-detector'
_diffrn_measurement_method '\f and \w'
_diffrn_radiation_monochromator graphite
_diffrn_radiation_source 'fine-focus sealed tube'
_diffrn_radiation_type MoK\a
_diffrn_radiation_wavelength 0.71073
_diffrn_reflns_av_R_equivalents 0.0245
_diffrn_reflns_av_sigmaI/netI 0.0247
_diffrn_reflns_limit_h_max 7
_diffrn_reflns_limit_h_min -7
_diffrn_reflns_limit_k_max 32
_diffrn_reflns_limit_k_min -33
_diffrn_reflns_limit_l_max 9
_diffrn_reflns_limit_l_min -9
_diffrn_reflns_number 8532
_diffrn_reflns_theta_full 27.00
_diffrn_reflns_theta_max 27.00
_diffrn_reflns_theta_min 1.55
_diffrn_standards_number 0
_exptl_absorpt_coefficient_mu 0.101
_exptl_absorpt_correction_type none
_exptl_crystal_colour red
_exptl_crystal_density_diffrn 1.391
_exptl_crystal_density_method 'not measured'
_exptl_crystal_description plate
_exptl_crystal_F_000 512
_exptl_crystal_size_max 0.30
_exptl_crystal_size_mid 0.20
_exptl_crystal_size_min 0.06
_refine_diff_density_max 0.195
_refine_diff_density_min -0.198
_refine_ls_extinction_method none
_refine_ls_goodness_of_fit_ref 1.143
_refine_ls_hydrogen_treatment mixed
_refine_ls_matrix_type full
_refine_ls_number_parameters 169
_refine_ls_number_reflns 2532
_refine_ls_number_restraints 0
_refine_ls_restrained_S_all 1.143
_refine_ls_R_factor_all 0.0666
_refine_ls_R_factor_gt 0.0538
_refine_ls_shift/su_max 0.000
_refine_ls_shift/su_mean 0.000
_refine_ls_structure_factor_coef Fsqd
_refine_ls_weighting_details 'calc w = 1/[\s^2^(Fo^2^)+(0.0522P)^2^+0.2514P] where P=(Fo^2^+2Fc^2^)/3'
_refine_ls_weighting_scheme calc
_refine_ls_wR_factor_gt 0.1245
_refine_ls_wR_factor_ref 0.1317
_reflns_number_gt 2065
_reflns_number_total 2532
_reflns_threshold_expression I>2\s(I)
_cod_data_source_file sj2191.cif
_cod_data_source_block I
_cod_depositor_comments
;
The following automatic conversions were performed:
'_symmetry_cell_setting' value 'Monoclinic' changed to 'monoclinic'
according to '/home/saulius/struct/CIF-dictionaries/cif_core.dic'
dictionary named 'cif_core.dic' version 2.4.1 from 2010-06-29.

Automatic conversion script
Id: cif_fix_enum 1527 2010-12-29 10:47:43Z saulius 

The following automatic conversions were performed:

'_symmetry_cell_setting' value 'Monoclinic' changed to 'monoclinic'
according to /home/saulius/struct/CIF-dictionaries/cif_core.dic
dictionary named 'cif_core.dic' version 2.4.1 from 2010-06-29.

Automatic conversion script
Id: cif_fix_values 1715 2011-07-08 13:25:40Z adriana 
;
_cod_original_sg_symbol_H-M 'P 21/c'
_cod_database_code 2211949
_cod_database_fobs_code 2211949

loop_
_symmetry_equiv_pos_as_xyz
'x, y, z'
'-x, y+1/2, -z+1/2'
'-x, -y, -z'
'x, -y-1/2, z-1/2'

loop_
_atom_site_type_symbol
_atom_site_label
_atom_site_fract_x
_atom_site_fract_y
_atom_site_fract_z
_atom_site_U_iso_or_equiv
_atom_site_adp_type
_atom_site_calc_flag
_atom_site_refinement_flags
_atom_site_occupancy
C C1 0.3654(3) 0.30571(6) 0.2328(2) 0.0401(4) Uani d . 1
C C2 0.5639(3) 0.29148(7) 0.3264(2) 0.0452(4) Uani d . 1
C C3 0.6881(3) 0.33199(7) 0.4048(2) 0.0498(5) Uani d . 1
H H3 0.8226 0.3245 0.4667 0.060 Uiso calc R 1
C C4 0.6179(3) 0.38128(7) 0.3926(2) 0.0462(4) Uani d . 1
H H4 0.7028 0.4067 0.4482 0.055 Uiso calc R 1
C C5 0.4188(3) 0.39455(6) 0.2971(2) 0.0399(4) Uani d . 1
C C6 0.2936(3) 0.35693(6) 0.2181(2) 0.0411(4) Uani d . 1
H H6 0.1612 0.3651 0.1547 0.049 Uiso calc R 1
C C7 0.1575(3) 0.45910(7) 0.2050(3) 0.0505(5) Uani d . 1
H H7A 0.0263 0.4419 0.2576 0.061 Uiso calc R 1
H H7B 0.1675 0.4483 0.0853 0.061 Uiso calc R 1
C C8 0.1228(3) 0.51591(6) 0.2133(2) 0.0434(4) Uani d . 1
C C9 -0.0714(3) 0.53633(8) 0.2922(2) 0.0523(5) Uani d . 1
H H9 -0.1764 0.5149 0.3475 0.063 Uiso calc R 1
C C10 -0.1103(4) 0.58839(8) 0.2894(2) 0.0569(5) Uani d . 1
H H10 -0.2413 0.6017 0.3430 0.068 Uiso calc R 1
C C11 0.0424(4) 0.62045(7) 0.2085(2) 0.0524(5) Uani d . 1
H H11 0.0149 0.6554 0.2065 0.063 Uiso calc R 1
C C12 0.2362(4) 0.60069(7) 0.1302(3) 0.0587(5) Uani d . 1
H H12 0.3406 0.6223 0.0750 0.070 Uiso calc R 1
C C13 0.2760(3) 0.54878(7) 0.1335(3) 0.0552(5) Uani d . 1
H H13 0.4085 0.5357 0.0811 0.066 Uiso calc R 1
N N1 0.2217(3) 0.26829(6) 0.1493(2) 0.0489(4) Uani d . 1
N N2 0.6406(4) 0.24299(7) 0.3486(3) 0.0650(5) Uani d . 1
H H2A 0.770(4) 0.2384(9) 0.408(3) 0.078 Uiso d . 1
H H2B 0.561(4) 0.2185(9) 0.286(3) 0.078 Uiso d . 1
O O1 0.0531(3) 0.28305(6) 0.0654(2) 0.0775(5) Uani d . 1
O O2 0.2682(3) 0.22246(5) 0.1620(2) 0.0664(4) Uani d . 1
O O4 0.3657(2) 0.44569(4) 0.29414(16) 0.0494(3) Uani d . 1

loop_
_atom_site_aniso_label
_atom_site_aniso_U_11
_atom_site_aniso_U_22
_atom_site_aniso_U_33
_atom_site_aniso_U_12
_atom_site_aniso_U_13
_atom_site_aniso_U_23
C1 0.0443(10) 0.0374(9) 0.0385(9) -0.0041(7) 0.0014(7) 0.0015(7)
C2 0.0485(10) 0.0425(10) 0.0445(9) 0.0064(8) 0.0023(8) 0.0045(8)
C3 0.0436(10) 0.0539(11) 0.0518(11) 0.0044(8) -0.0108(8) 0.0039(8)
C4 0.0457(10) 0.0452(10) 0.0476(10) -0.0041(8) -0.0074(8) -0.0007(8)
C5 0.0435(9) 0.0355(9) 0.0407(9) -0.0001(7) -0.0017(7) 0.0024(7)
C6 0.0405(9) 0.0413(9) 0.0414(9) -0.0004(7) -0.0053(7) 0.0045(7)
C7 0.0482(10) 0.0400(10) 0.0632(12) 0.0004(8) -0.0097(9) 0.0020(8)
C8 0.0442(10) 0.0392(9) 0.0468(10) 0.0031(7) -0.0064(8) -0.0003(7)
C9 0.0512(11) 0.0567(12) 0.0491(10) 0.0013(9) 0.0047(8) 0.0074(9)
C10 0.0577(12) 0.0598(12) 0.0533(11) 0.0180(10) 0.0042(9) -0.0041(9)
C11 0.0694(13) 0.0377(10) 0.0502(11) 0.0105(9) -0.0092(9) -0.0034(8)
C12 0.0675(13) 0.0405(10) 0.0681(13) -0.0082(9) 0.0103(10) -0.0012(9)
C13 0.0494(11) 0.0440(10) 0.0723(13) 0.0005(8) 0.0135(9) -0.0082(9)
N1 0.0569(10) 0.0408(9) 0.0490(9) -0.0074(7) 0.0007(7) 0.0015(7)
N2 0.0707(13) 0.0462(10) 0.0778(13) 0.0150(9) -0.0148(10) 0.0022(9)
O1 0.0795(11) 0.0578(9) 0.0951(12) -0.0133(8) -0.0390(10) -0.0011(8)
O2 0.0808(11) 0.0365(8) 0.0818(10) -0.0092(7) 0.0027(8) -0.0018(6)
O4 0.0530(8) 0.0353(7) 0.0600(8) 0.0015(5) -0.0138(6) -0.0002(5)

loop_
_atom_type_symbol
_atom_type_description
_atom_type_scat_dispersion_real
_atom_type_scat_dispersion_imag
_atom_type_scat_source
C C 0.0033 0.0016 'International Tables Vol C Tables 4.2.6.8 and 6.1.1.4'
H H 0.0000 0.0000 'International Tables Vol C Tables 4.2.6.8 and 6.1.1.4'
N N 0.0061 0.0033 'International Tables Vol C Tables 4.2.6.8 and 6.1.1.4'
O O 0.0106 0.0060 'International Tables Vol C Tables 4.2.6.8 and 6.1.1.4'

loop_
_geom_angle_atom_site_label_1
_geom_angle_atom_site_label_2
_geom_angle_atom_site_label_3
_geom_angle
C2 C1 C6 122.25(16)
C2 C1 N1 121.26(15)
C6 C1 N1 116.48(15)
N2 C2 C1 125.41(18)
N2 C2 C3 118.96(18)
C1 C2 C3 115.62(16)
C4 C3 C2 122.27(17)
C4 C3 H3 118.9
C2 C3 H3 118.9
C3 C4 C5 120.96(17)
C3 C4 H4 119.5
C5 C4 H4 119.5
C6 C5 O4 125.40(16)
C6 C5 C4 119.07(16)
O4 C5 C4 115.52(15)
C5 C6 C1 119.82(16)
C5 C6 H6 120.1
C1 C6 H6 120.1
O4 C7 C8 109.60(14)
O4 C7 H7A 109.8
C8 C7 H7A 109.8
O4 C7 H7B 109.8
C8 C7 H7B 109.8
H7A C7 H7B 108.2
C13 C8 C9 118.35(17)
C13 C8 C7 120.89(16)
C9 C8 C7 120.65(16)
C10 C9 C8 120.40(18)
C10 C9 H9 119.8
C8 C9 H9 119.8
C11 C10 C9 120.55(18)
C11 C10 H10 119.7
C9 C10 H10 119.7
C10 C11 C12 119.64(17)
C10 C11 H11 120.2
C12 C11 H11 120.2
C11 C12 C13 119.92(18)
C11 C12 H12 120.0
C13 C12 H12 120.0
C12 C13 C8 121.14(17)
C12 C13 H13 119.4
C8 C13 H13 119.4
O1 N1 O2 121.26(16)
O1 N1 C1 118.45(15)
O2 N1 C1 120.29(16)
C2 N2 H2A 117.8(16)
C2 N2 H2B 115.1(15)
H2A N2 H2B 126(2)
C5 O4 C7 115.79(13)

loop_
_geom_bond_atom_site_label_1
_geom_bond_atom_site_label_2
_geom_bond_distance
C1 C2 1.402(2)
C1 C6 1.408(2)
C1 N1 1.435(2)
C2 N2 1.355(2)
C2 C3 1.415(3)
C3 C4 1.356(2)
C3 H3 0.9300
C4 C5 1.406(2)
C4 H4 0.9300
C5 C6 1.364(2)
C5 O4 1.3741(19)
C6 H6 0.9300
C7 O4 1.425(2)
C7 C8 1.503(2)
C7 H7A 0.9700
C7 H7B 0.9700
C8 C13 1.380(2)
C8 C9 1.383(2)
C9 C10 1.382(3)
C9 H9 0.9300
C10 C11 1.368(3)
C10 H10 0.9300
C11 C12 1.373(3)
C11 H11 0.9300
C12 C13 1.379(3)
C12 H12 0.9300
C13 H13 0.9300
N1 O1 1.229(2)
N1 O2 1.2336(19)
N2 H2A 0.88(3)
N2 H2B 0.92(2)

loop_
_geom_hbond_atom_site_label_D
_geom_hbond_atom_site_label_H
_geom_hbond_atom_site_label_A
_geom_hbond_site_symmetry_A
_geom_hbond_distance_DH
_geom_hbond_distance_HA
_geom_hbond_distance_DA
_geom_hbond_angle_DHA
N2 H2B O2 . 0.92(2) 1.94(3) 2.636(3) 130(2)
N2 H2A O1 4_666 0.88(3) 2.11(3) 2.983(3) 171(2)
C4 H4 Cg 3_666 0.93 2.94 3.751(3) 141(2)
C7 H7B Cg 3_565 0.97 2.74 3.573(3) 144(2)

loop_
_geom_torsion_atom_site_label_1
_geom_torsion_atom_site_label_2
_geom_torsion_atom_site_label_3
_geom_torsion_atom_site_label_4
_geom_torsion
C6 C1 C2 N2 178.71(17)
N1 C1 C2 N2 -0.1(3)
C6 C1 C2 C3 -0.2(2)
N1 C1 C2 C3 -179.00(15)
N2 C2 C3 C4 -177.97(18)
C1 C2 C3 C4 1.0(3)
C2 C3 C4 C5 -1.4(3)
C3 C4 C5 C6 1.0(3)
C3 C4 C5 O4 -179.86(16)
O4 C5 C6 C1 -179.26(15)
C4 C5 C6 C1 -0.2(2)
C2 C1 C6 C5 -0.2(2)
N1 C1 C6 C5 178.64(15)
O4 C7 C8 C13 65.1(2)
O4 C7 C8 C9 -118.83(19)
C13 C8 C9 C10 0.5(3)
C7 C8 C9 C10 -175.69(17)
C8 C9 C10 C11 0.1(3)
C9 C10 C11 C12 -0.3(3)
C10 C11 C12 C13 0.0(3)
C11 C12 C13 C8 0.6(3)
C9 C8 C13 C12 -0.8(3)
C7 C8 C13 C12 175.36(18)
C2 C1 N1 O1 -178.22(17)
C6 C1 N1 O1 3.0(2)
C2 C1 N1 O2 1.7(2)
C6 C1 N1 O2 -177.17(15)
C6 C5 O4 C7 2.2(2)
C4 C5 O4 C7 -176.91(15)
C8 C7 O4 C5 179.84(14)

loop_
_cod_related_entry_id
_cod_related_entry_database
_cod_related_entry_code
1 ChemSpider 229578
